data_7205033
loop_
_publ_author_name
'Hix, Gary B.'
'Turner, Adele'
'Kariuki, Benson M.'
'Tremayne, Maryjane'
'MacLean, Elizabeth J.'

_publ_section_title
;
 Strategies for the synthesis of porous metal phosphonate materialsBasis
 of a presentation given at Materials Discussion No. 5, 22???25 September
 2002, Madrid, Spain.
;
_journal_issue 11
_journal_name_full 'Journal of Materials Chemistry'
_journal_page_first 3220
_journal_paper_doi 10.1039/b204131f
_journal_volume 12
_journal_year 2002
_chemical_formula_moiety '(C4 H4 O10 P2 Zn3), 1.38(H2 O)'
_chemical_formula_sum 'C4 H6.76 O11.38 P2 Zn3'
_chemical_formula_weight 495.03
_chemical_melting_point decomposes
_chemical_name_common 'trizinc dicarboxymethylphosphonate hydrate'
_chemical_name_systematic 'trizinc dicarboxymethylphosphonate hydrate'
_space_group_IT_number 14
_symmetry_cell_setting monoclinic
_symmetry_space_group_name_Hall '-P 2yn'
_symmetry_space_group_name_H-M 'P 1 21/n 1'
_atom_sites_solution_hydrogens geom
_atom_sites_solution_primary direct
_atom_sites_solution_secondary difmap
_audit_creation_method SHELXL-97
_cell_angle_alpha 90.00
_cell_angle_beta 99.245(2)
_cell_angle_gamma 90.00
_cell_formula_units_Z 4
_cell_length_a 4.9250(3)
_cell_length_b 22.0972(3)
_cell_length_c 12.9038(3)
_cell_measurement_reflns_used 12402
_cell_measurement_temperature 293(2)
_cell_measurement_theta_max 29.7
_cell_measurement_theta_min 3.2
_cell_volume 1386.06(9)
_computing_cell_refinement 'DENZO and COLLECT'
_computing_data_reduction 'DENZO and COLLECT'
_computing_molecular_graphics 'SHELXL-97 (Sheldrick, 1997)'
_computing_structure_refinement 'SHELXL-97 (Sheldrick, 1997)'
_computing_structure_solution 'SHELXS-97 (Sheldrick, 1990)'
_diffrn_ambient_temperature 293(2)
_diffrn_detector_area_resol_mean 9.091
_diffrn_measured_fraction_theta_full 0.866
_diffrn_measured_fraction_theta_max 0.866
_diffrn_measurement_device_type 'Enraf Nonius KappaCCD area detector'
_diffrn_measurement_method 'Phi and Omega scans to fill Ewald sphere'
_diffrn_radiation_monochromator graphite
_diffrn_radiation_source 'Enraf Nonius FR591 rotating anode'
_diffrn_radiation_type MoK\a
_diffrn_radiation_wavelength 0.71073
_diffrn_reflns_av_R_equivalents 0.0487
_diffrn_reflns_av_sigmaI/netI 0.0601
_diffrn_reflns_limit_h_max 6
_diffrn_reflns_limit_h_min -6
_diffrn_reflns_limit_k_max 29
_diffrn_reflns_limit_k_min -28
_diffrn_reflns_limit_l_max 16
_diffrn_reflns_limit_l_min -16
_diffrn_reflns_number 7952
_diffrn_reflns_theta_full 29.70
_diffrn_reflns_theta_max 29.70
_diffrn_reflns_theta_min 3.19
_exptl_absorpt_coefficient_mu 5.431
_exptl_absorpt_correction_T_max 0.6127
_exptl_absorpt_correction_T_min 0.6127
_exptl_absorpt_correction_type multi-scan
_exptl_absorpt_process_details
;
Using multiple and symmetry-related data measurements via the program
SORTAV
See R.H. Blessing, Acta Crysta (1995), A51, 33-38
;
_exptl_crystal_colour colourless
_exptl_crystal_density_diffrn 2.372
_exptl_crystal_density_meas ?
_exptl_crystal_density_method .
_exptl_crystal_description needle
_exptl_crystal_F_000 967
_exptl_crystal_size_max 0.50
_exptl_crystal_size_mid 0.15
_exptl_crystal_size_min 0.15
_refine_diff_density_max 2.430
_refine_diff_density_min -1.131
_refine_diff_density_rms 0.255
_refine_ls_extinction_method none
_refine_ls_goodness_of_fit_ref 1.051
_refine_ls_hydrogen_treatment mixed
_refine_ls_matrix_type full
_refine_ls_number_parameters 193
_refine_ls_number_reflns 3399
_refine_ls_number_restraints 0
_refine_ls_restrained_S_all 1.051
_refine_ls_R_factor_all 0.0778
_refine_ls_R_factor_gt 0.0649
_refine_ls_shift/su_max 0.001
_refine_ls_shift/su_mean 0.000
_refine_ls_structure_factor_coef Fsqd
_refine_ls_weighting_details 'calc w=1/[\s^2^(Fo^2^)+(0.0817P)^2^+15.7446P] where P=(Fo^2^+2Fc^2^)/3'
_refine_ls_weighting_scheme calc
_refine_ls_wR_factor_gt 0.1589
_refine_ls_wR_factor_ref 0.1654
_reflns_number_gt 2805
_reflns_number_total 3399
_reflns_threshold_expression >2sigma(I)
_cod_data_source_file b204131f.txt
_cod_data_source_block zn26
_cod_depositor_comments
;
The following automatic conversions were performed:
'_symmetry_cell_setting' value 'Monoclinic' changed to 'monoclinic'
according to '/home/saulius/struct/CIF-dictionaries/cif_core.dic'
dictionary named 'cif_core.dic' version 2.4.1 from
2010-06-29.

'_exptl_absorpt_correction_type' value 'Multi-scan' changed
to 'multi-scan' according to
'/home/saulius/struct/CIF-dictionaries/cif_core.dic' dictionary named
'cif_core.dic' version 2.4.1 from 2010-06-29.

Automatic conversion script
Id: cif_fix_enum 1527 2010-12-29 10:47:43Z saulius 
;
_cod_original_sg_symbol_H-M P21/n
_cod_database_code 7205033

loop_
_symmetry_equiv_pos_as_xyz
'x, y, z'
'-x+1/2, y+1/2, -z+1/2'
'-x, -y, -z'
'x-1/2, -y-1/2, z-1/2'

loop_
_atom_site_label
_atom_site_type_symbol
_atom_site_fract_x
_atom_site_fract_y
_atom_site_fract_z
_atom_site_U_iso_or_equiv
_atom_site_adp_type
_atom_site_occupancy
_atom_site_symmetry_multiplicity
_atom_site_calc_flag
_atom_site_refinement_flags
_atom_site_disorder_assembly
_atom_site_disorder_group
C1 C 0.5905(15) 0.7757(3) 0.0508(5) 0.0165(13) Uani 1 1 d . . .
H1A H 0.791(12) 0.7720(4) 0.0592(7) 0.020 Uiso 1 1 calc R . .
H1B H 0.540(3) 0.815(2) 0.018(2) 0.020 Uiso 1 1 calc R . .
C2 C -0.1282(14) 0.5113(3) -0.2318(5) 0.0146(12) Uani 1 1 d . . .
H2A H -0.027(6) 0.4973(9) -0.284(3) 0.017 Uiso 1 1 calc R . .
H2B H -0.302(11) 0.5257(9) -0.266(2) 0.017 Uiso 1 1 calc R . .
C3 C 0.0261(13) 0.5619(3) -0.1704(5) 0.0122(12) Uani 1 1 d . . .
C4 C 0.5045(14) 0.7744(3) 0.1574(6) 0.0153(13) Uani 1 1 d . . .
O1 O 0.5333(10) 0.6553(2) 0.0155(4) 0.0139(9) Uani 1 1 d . . .
O2 O 1.1274(10) 0.7246(2) -0.0469(4) 0.0159(10) Uani 1 1 d . . .
O3 O 0.5350(9) 0.7221(2) -0.1419(4) 0.0144(9) Uani 1 1 d . . .
O4 O 0.8940(9) 0.57655(19) 0.1055(4) 0.0135(9) Uani 1 1 d . . .
O5 O 0.3138(9) 0.5245(2) 0.0540(4) 0.0115(9) Uani 1 1 d . . .
O6 O 0.3639(9) 0.5958(2) 0.2104(4) 0.0157(9) Uani 1 1 d . . .
O7 O 0.2792(10) 0.5667(2) -0.1660(4) 0.0169(10) Uani 1 1 d . . .
O8 O 0.8799(10) 0.5980(2) -0.1226(4) 0.0142(9) Uani 1 1 d . . .
O9 O 0.4319(11) 0.8242(2) 0.1937(4) 0.0204(11) Uani 1 1 d . . .
O10 O 0.5057(12) 0.7259(2) 0.2073(4) 0.0214(11) Uani 1 1 d . . .
O11 O 0.9805(13) 0.6605(3) 0.2872(5) 0.0209(15) Uiso 0.809(11) 1 d P . .
O11A O 0.996(5) 0.7024(11) 0.1962(19) 0.012(5) Uiso 0.191(11) 1 d P . .
O11B O 0.846(5) 0.6196(12) 0.335(2) 0.019(6) Uiso 0.191(11) 1 d P . .
O12 O 1.417(6) 0.6446(14) 0.418(2) 0.029(8) Uiso 0.191(11) 1 d P . .
P1 P 0.4349(3) 0.71574(7) -0.03536(13) 0.0125(3) Uani 1 1 d . . .
P2 P 1.1795(3) 0.55041(7) 0.14435(13) 0.0112(3) Uani 1 1 d . . .
Zn1 Zn 0.67299(16) 0.64296(3) 0.17289(6) 0.0145(2) Uani 1 1 d . . .
Zn2 Zn 0.59232(15) 0.56676(3) -0.03185(6) 0.0120(2) Uani 1 1 d . . .
Zn3 Zn 0.88310(16) 0.68660(3) -0.15972(6) 0.0144(2) Uani 1 1 d . . .

loop_
_atom_site_aniso_label
_atom_site_aniso_U_11
_atom_site_aniso_U_22
_atom_site_aniso_U_33
_atom_site_aniso_U_23
_atom_site_aniso_U_13
_atom_site_aniso_U_12
C1 0.025(4) 0.007(3) 0.017(3) 0.000(2) 0.003(3) 0.001(2)
C2 0.018(3) 0.011(3) 0.015(3) 0.002(2) 0.001(2) 0.001(2)
C3 0.016(3) 0.012(3) 0.008(3) 0.006(2) 0.001(2) -0.003(2)
C4 0.024(4) 0.004(3) 0.017(3) -0.003(2) 0.002(3) 0.000(2)
O1 0.021(2) 0.005(2) 0.015(2) -0.0024(17) 0.0009(18) 0.0009(16)
O2 0.019(2) 0.013(2) 0.016(2) -0.0008(18) 0.0016(18) 0.0000(17)
O3 0.018(2) 0.011(2) 0.015(2) 0.0020(17) 0.0038(18) 0.0000(17)
O4 0.018(2) 0.005(2) 0.017(2) -0.0048(17) 0.0021(18) 0.0018(16)
O5 0.015(2) 0.006(2) 0.014(2) 0.0008(16) 0.0030(17) 0.0000(15)
O6 0.017(2) 0.013(2) 0.018(2) -0.0070(18) 0.0043(18) -0.0032(17)
O7 0.021(3) 0.015(2) 0.014(2) -0.0004(18) 0.0025(18) 0.0003(18)
O8 0.021(2) 0.005(2) 0.018(2) 0.0021(17) 0.0067(18) 0.0021(16)
O9 0.032(3) 0.010(2) 0.021(3) -0.0025(19) 0.008(2) 0.0014(19)
O10 0.045(3) 0.005(2) 0.014(2) -0.0003(18) 0.005(2) 0.002(2)
P1 0.0162(8) 0.0079(7) 0.0135(8) -0.0004(6) 0.0027(6) 0.0011(6)
P2 0.0153(8) 0.0050(7) 0.0134(8) 0.0001(6) 0.0025(6) -0.0007(5)
Zn1 0.0195(4) 0.0072(4) 0.0163(4) -0.0003(3) 0.0019(3) -0.0006(3)
Zn2 0.0161(4) 0.0056(3) 0.0147(4) 0.0002(3) 0.0034(3) 0.0000(2)
Zn3 0.0192(4) 0.0079(4) 0.0164(4) 0.0008(3) 0.0042(3) 0.0002(3)

loop_
_atom_type_symbol
_atom_type_description
_atom_type_scat_dispersion_real
_atom_type_scat_dispersion_imag
_atom_type_scat_source
C C 0.0033 0.0016 'International Tables Vol C Tables 4.2.6.8 and 6.1.1.4'
H H 0.0000 0.0000 'International Tables Vol C Tables 4.2.6.8 and 6.1.1.4'
O O 0.0106 0.0060 'International Tables Vol C Tables 4.2.6.8 and 6.1.1.4'
P P 0.1023 0.0942 'International Tables Vol C Tables 4.2.6.8 and 6.1.1.4'
Zn Zn 0.2839 1.4301 'International Tables Vol C Tables 4.2.6.8 and 6.1.1.4'

loop_
_computing_data_collection
' DENZO (Otwinowski and Minor, 1997'
' COLLECT (Hooft, 1998)'

loop_
_geom_angle_atom_site_label_1
_geom_angle_atom_site_label_2
_geom_angle_atom_site_label_3
_geom_angle
_geom_angle_site_symmetry_1
_geom_angle_site_symmetry_3
_geom_angle_publ_flag
C4 C1 P1 113.1(5) . . ?
C3 C2 P2 109.9(5) . 3_665 ?
O7 C3 O8 123.8(6) . 1_455 ?
O7 C3 C2 120.4(6) . . ?
O8 C3 C2 115.8(6) 1_455 . ?
O10 C4 O9 122.1(7) . . ?
O10 C4 C1 120.6(6) . . ?
O9 C4 C1 117.3(6) . . ?
P1 O1 Zn1 124.9(3) . . ?
P1 O1 Zn2 138.0(3) . . ?
Zn1 O1 Zn2 97.16(19) . . ?
P1 O2 Zn3 120.8(3) 1_655 . ?
P1 O3 Zn3 119.1(3) . . ?
P2 O4 Zn1 129.8(3) . . ?
P2 O4 Zn2 135.7(3) . . ?
Zn1 O4 Zn2 94.40(18) . . ?
P2 O5 Zn2 126.2(3) 1_455 3_665 ?
P2 O5 Zn2 128.8(3) 1_455 . ?
Zn2 O5 Zn2 100.22(19) 3_665 . ?
P2 O6 Zn1 128.9(3) 1_455 . ?
C3 O7 Zn2 128.9(4) . . ?
C3 O8 Zn3 117.3(4) 1_655 . ?
C3 O8 Zn2 122.8(4) 1_655 . ?
Zn3 O8 Zn2 119.0(2) . . ?
C4 O9 Zn3 109.7(5) . 4_576 ?
C4 O10 Zn1 127.8(5) . . ?
O11B O11 O11A 150.6(15) . . ?
O11B O11 Zn1 80.6(12) . . ?
O11A O11 Zn1 70.5(9) . . ?
O11 O11A Zn1 65.5(9) . . ?
O11 O11B Zn1 62.6(11) . . ?
O2 P1 O1 113.5(3) 1_455 . ?
O2 P1 O3 111.1(3) 1_455 . ?
O1 P1 O3 109.7(3) . . ?
O2 P1 C1 106.5(3) 1_455 . ?
O1 P1 C1 107.5(3) . . ?
O3 P1 C1 108.4(3) . . ?
O6 P2 O4 111.7(3) 1_655 . ?
O6 P2 O5 112.3(3) 1_655 1_655 ?
O4 P2 O5 112.1(3) . 1_655 ?
O6 P2 C2 106.1(3) 1_655 3_665 ?
O4 P2 C2 106.0(3) . 3_665 ?
O5 P2 C2 108.1(3) 1_655 3_665 ?
O6 Zn1 O11 116.8(2) . . ?
O6 Zn1 O11A 156.5(7) . . ?
O11 Zn1 O11A 44.0(7) . . ?
O6 Zn1 O1 99.4(2) . . ?
O11 Zn1 O1 143.8(2) . . ?
O11A Zn1 O1 100.9(7) . . ?
O6 Zn1 O10 93.8(2) . . ?
O11 Zn1 O10 87.2(2) . . ?
O11A Zn1 O10 74.3(7) . . ?
O1 Zn1 O10 90.72(19) . . ?
O6 Zn1 O4 101.80(19) . . ?
O11 Zn1 O4 93.4(2) . . ?
O11A Zn1 O4 93.8(7) . . ?
O1 Zn1 O4 78.28(19) . . ?
O10 Zn1 O4 162.2(2) . . ?
O6 Zn1 O11B 80.6(7) . . ?
O11 Zn1 O11B 36.8(7) . . ?
O11A Zn1 O11B 80.7(10) . . ?
O1 Zn1 O11B 173.0(7) . . ?
O10 Zn1 O11B 96.3(7) . . ?
O4 Zn1 O11B 94.8(7) . . ?
O6 Zn1 Zn2 85.61(14) . . ?
O11 Zn1 Zn2 136.05(19) . . ?
O11A Zn1 Zn2 117.6(7) . . ?
O1 Zn1 Zn2 41.77(12) . . ?
O10 Zn1 Zn2 131.04(15) . . ?
O4 Zn1 Zn2 43.25(13) . . ?
O11B Zn1 Zn2 131.5(7) . . ?
O1 Zn2 O8 89.62(18) . . ?
O1 Zn2 O5 170.48(19) . 3_665 ?
O8 Zn2 O5 93.25(17) . 3_665 ?
O1 Zn2 O5 97.38(18) . . ?
O8 Zn2 O5 172.99(17) . . ?
O5 Zn2 O5 79.78(19) 3_665 . ?
O1 Zn2 O7 96.99(19) . . ?
O8 Zn2 O7 90.67(19) . . ?
O5 Zn2 O7 92.05(18) 3_665 . ?
O5 Zn2 O7 88.84(18) . . ?
O1 Zn2 O4 76.86(18) . . ?
O8 Zn2 O4 89.32(19) . . ?
O5 Zn2 O4 94.09(17) 3_665 . ?
O5 Zn2 O4 91.92(18) . . ?
O7 Zn2 O4 173.85(18) . . ?
O1 Zn2 Zn1 41.08(13) . . ?
O8 Zn2 Zn1 106.97(13) . . ?
O5 Zn2 Zn1 129.51(13) 3_665 . ?
O5 Zn2 Zn1 78.39(13) . . ?
O7 Zn2 Zn1 132.09(14) . . ?
O4 Zn2 Zn1 42.34(12) . . ?
O2 Zn3 O3 101.0(2) . . ?
O2 Zn3 O9 128.6(2) . 4_675 ?
O3 Zn3 O9 114.4(2) . 4_675 ?
O2 Zn3 O8 105.8(2) . . ?
O3 Zn3 O8 108.96(19) . . ?
O9 Zn3 O8 96.8(2) 4_675 . ?

loop_
_geom_bond_atom_site_label_1
_geom_bond_atom_site_label_2
_geom_bond_distance
_geom_bond_site_symmetry_2
_geom_bond_publ_flag
C1 C4 1.502(10) . ?
C1 P1 1.818(7) . ?
C2 C3 1.504(9) . ?
C2 P2 1.814(7) 3_665 ?
C3 O7 1.243(8) . ?
C3 O8 1.294(8) 1_455 ?
C4 O10 1.250(8) . ?
C4 O9 1.270(8) . ?
O1 P1 1.532(5) . ?
O1 Zn1 2.056(5) . ?
O1 Zn2 2.084(4) . ?
O2 P1 1.511(5) 1_655 ?
O2 Zn3 1.926(5) . ?
O3 P1 1.540(5) . ?
O3 Zn3 1.932(5) . ?
O4 P2 1.528(5) . ?
O4 Zn1 2.097(4) . ?
O4 Zn2 2.133(5) . ?
O5 P2 1.540(5) 1_455 ?
O5 Zn2 2.099(4) 3_665 ?
O5 Zn2 2.114(4) . ?
O6 P2 1.519(5) 1_455 ?
O6 Zn1 1.969(5) . ?
O7 Zn2 2.126(5) . ?
O8 C3 1.294(8) 1_655 ?
O8 Zn3 2.017(4) . ?
O8 Zn2 2.095(5) . ?
O9 Zn3 1.959(5) 4_576 ?
O10 Zn1 2.086(5) . ?
O11 O11B 1.33(3) . ?
O11 O11A 1.51(2) . ?
O11 Zn1 1.975(6) . ?
O11A Zn1 2.05(2) . ?
O11B Zn1 2.19(3) . ?
P1 O2 1.511(5) 1_455 ?
P2 O6 1.519(5) 1_655 ?
P2 O5 1.540(5) 1_655 ?
P2 C2 1.814(7) 3_665 ?
Zn1 Zn2 3.1042(11) . ?
Zn2 O5 2.099(4) 3_665 ?
Zn3 O9 1.959(5) 4_675 ?
